data_2202373
loop_
_publ_author_name
'Rao, Huo-Yu'
'Tao, Jun'
'Ng, Seik Weng'

_publ_section_title
;
 Polymeric diaqua-8-hydroxyquinolinyl-5-sulfonatozinc(II)
;
_journal_issue 10
_journal_name_full 'Acta Crystallographica Section E'
_journal_page_first m859
_journal_page_last m860
_journal_paper_doi 10.1107/S1600536803019433
_journal_volume 59
_journal_year 2003
_chemical_formula_iupac '[Zn (C9 H5 N O4) (H2 O)2]'
_chemical_formula_moiety '(C9 H5 N O4), 2(H2 O), Zn'
_chemical_formula_sum 'C9 H9 N O6 S Zn'
_chemical_formula_weight 324.60
_chemical_name_systematic
;
 Diaqua-8-hydroxyquinolinyl-5-sulfonatozinc(II)
;
_space_group_IT_number 61
_symmetry_cell_setting orthorhombic
_symmetry_space_group_name_Hall '-P 2ac 2ab'
_symmetry_space_group_name_H-M 'P b c a'
_atom_sites_solution_hydrogens geom
_atom_sites_solution_primary direct
_atom_sites_solution_secondary difmap
_audit_creation_method SHELXL-97
_cell_angle_alpha 90.00
_cell_angle_beta 90.00
_cell_angle_gamma 90.00
_cell_formula_units_Z 8
_cell_length_a 9.2974(5)
_cell_length_b 15.2169(8)
_cell_length_c 16.1024(8)
_cell_measurement_reflns_used 5070
_cell_measurement_temperature 298(2)
_cell_measurement_theta_max 28.0
_cell_measurement_theta_min 2.5
_cell_volume 2278.1(2)
_computing_cell_refinement SMART
_computing_data_collection 'SMART (Bruker, 2001)'
_computing_data_reduction 'SAINT (Bruker, 2001)'
_computing_molecular_graphics 'ORTEPII (Johnson, 1976)'
_computing_publication_material SHELXL97
_computing_structure_refinement 'SHELXL97 (Sheldrick, 1997)'
_computing_structure_solution 'SHELXS97 (Sheldrick, 1997)'
_diffrn_ambient_temperature 298(2)
_diffrn_measured_fraction_theta_full 0.99
_diffrn_measured_fraction_theta_max 0.99
_diffrn_measurement_device_type 'Bruker APEX CCD area-detector diffractometer'
_diffrn_measurement_method '\f and \w scan'
_diffrn_radiation_monochromator graphite
_diffrn_radiation_source 'fine-focus sealed tube'
_diffrn_radiation_type MoK\a
_diffrn_radiation_wavelength 0.71073
_diffrn_reflns_av_R_equivalents 0.033
_diffrn_reflns_av_sigmaI/netI 0.027
_diffrn_reflns_limit_h_max 12
_diffrn_reflns_limit_h_min -11
_diffrn_reflns_limit_k_max 19
_diffrn_reflns_limit_k_min -19
_diffrn_reflns_limit_l_max 20
_diffrn_reflns_limit_l_min -16
_diffrn_reflns_number 12660
_diffrn_reflns_theta_full 27.5
_diffrn_reflns_theta_max 27.5
_diffrn_reflns_theta_min 2.5
_diffrn_standards_decay_% 0
_diffrn_standards_number 0
_exptl_absorpt_coefficient_mu 2.358
_exptl_absorpt_correction_T_max 0.754
_exptl_absorpt_correction_T_min 0.482
_exptl_absorpt_correction_type multi-scan
_exptl_absorpt_process_details '(SADABS; Sheldrick, 1996)'
_exptl_crystal_colour Gold
_exptl_crystal_density_diffrn 1.893
_exptl_crystal_density_method 'not measured'
_exptl_crystal_description Block
_exptl_crystal_F_000 1312
_exptl_crystal_size_max 0.30
_exptl_crystal_size_mid 0.16
_exptl_crystal_size_min 0.12
_refine_diff_density_max 0.48
_refine_diff_density_min -0.31
_refine_ls_extinction_method none
_refine_ls_goodness_of_fit_ref 1.00
_refine_ls_hydrogen_treatment refall
_refine_ls_matrix_type full
_refine_ls_number_parameters 199
_refine_ls_number_reflns 2597
_refine_ls_number_restraints 9
_refine_ls_restrained_S_all 1.00
_refine_ls_R_factor_all 0.038
_refine_ls_R_factor_gt 0.032
_refine_ls_shift/su_max 0.001
_refine_ls_shift/su_mean <0.001
_refine_ls_structure_factor_coef Fsqd
_refine_ls_weighting_details 'calc w = 1/[\s^2^(Fo^2^)+(0.0552P)^2^] where P = (Fo^2^+2Fc^2^)/3'
_refine_ls_weighting_scheme calc
_refine_ls_wR_factor_gt 0.083
_refine_ls_wR_factor_ref 0.085
_reflns_number_gt 2197
_reflns_number_total 2597
_reflns_threshold_expression I>2\s(I)
_cod_data_source_file bt6343.cif
_cod_data_source_block I
_cod_depositor_comments
;
The following automatic conversions were performed:
'_symmetry_cell_setting' value 'Orthorhombic' changed to 'orthorhombic'
according to '/home/saulius/struct/CIF-dictionaries/cif_core.dic'
dictionary named 'cif_core.dic' version 2.4.1 from 2010-06-29.

Automatic conversion script
Id: cif_fix_enum 1527 2010-12-29 10:47:43Z saulius 

The following automatic conversions were performed:

'_symmetry_cell_setting' value 'Orthorhombic' changed to
'orthorhombic' according to
/home/saulius/struct/CIF-dictionaries/cif_core.dic dictionary named
'cif_core.dic' version 2.4.1 from
2010-06-29.

'_exptl_absorpt_correction_type' value 'Multi-scan'
changed to 'multi-scan' according to
/home/saulius/struct/CIF-dictionaries/cif_core.dic dictionary named
'cif_core.dic' version 2.4.1 from 2010-06-29.

Automatic conversion script
Id: cif_fix_values 1715 2011-07-08 13:25:40Z adriana 
;
_cod_original_formula_sum 'C9 H9 N1 O6 S Zn'
_cod_database_code 2202373
_cod_database_fobs_code 2202373

loop_
_symmetry_equiv_pos_as_xyz
'x, y, z'
'-x+1/2, -y, z+1/2'
'x+1/2, -y+1/2, -z'
'-x, y+1/2, -z+1/2'
'-x, -y, -z'
'x-1/2, y, -z-1/2'
'-x-1/2, y-1/2, z'
'x, -y-1/2, z-1/2'

loop_
_atom_site_label
_atom_site_fract_x
_atom_site_fract_y
_atom_site_fract_z
_atom_site_U_iso_or_equiv
_atom_site_adp_type
_atom_site_calc_flag
_atom_site_refinement_flags
_atom_site_occupancy
_atom_site_disorder_assembly
_atom_site_disorder_group
_atom_site_type_symbol
Zn1 0.38899(3) 0.56098(2) 0.55173(2) 0.02190(10) Uani d . 1 . . Zn
S1 0.66362(6) 0.38464(4) 0.91858(3) 0.0199(2) Uani d . 1 . . S
O1 0.5455(2) 0.46510(10) 0.56630(10) 0.0233(4) Uani d . 1 . . O
O2 0.7083(2) 0.46600(10) 0.95950(10) 0.0236(4) Uani d . 1 . . O
O3 0.5317(2) 0.35020(10) 0.95560(10) 0.0271(4) Uani d . 1 . . O
O4 0.7786(2) 0.31930(10) 0.91720(10) 0.0251(4) Uani d . 1 . . O
O1w 0.5347(2) 0.66980(10) 0.55330(10) 0.0296(4) Uani d D 1 . . O
O2w 0.2215(2) 0.64650(10) 0.54500(10) 0.0338(5) Uani d D 1 . . O
N1 0.4007(2) 0.55190(10) 0.68150(10) 0.0216(4) Uani d . 1 . . N
C1 0.3287(3) 0.5986(2) 0.7370(2) 0.0270(5) Uani d D 1 . . C
C2 0.3493(3) 0.5879(2) 0.8222(2) 0.0274(5) Uani d D 1 . . C
C3 0.4443(3) 0.5264(2) 0.8505(2) 0.0247(5) Uani d D 1 . . C
C4 0.5231(2) 0.4749(2) 0.79330(10) 0.0195(5) Uani d . 1 . . C
C5 0.6254(2) 0.4085(2) 0.81400(10) 0.0209(5) Uani d . 1 . . C
C6 0.6944(3) 0.3627(2) 0.7523(2) 0.0247(5) Uani d D 1 . . C
C7 0.6682(3) 0.3785(2) 0.6677(2) 0.0251(5) Uani d D 1 . . C
C8 0.5728(3) 0.44310(10) 0.6438(2) 0.0198(5) Uani d . 1 . . C
C9 0.4973(3) 0.49070(10) 0.70790(10) 0.0196(5) Uani d . 1 . . C
H1 0.261(2) 0.6400(10) 0.717(2) 0.030(10) Uiso d D 1 . . H
H2 0.292(3) 0.624(2) 0.856(2) 0.040(10) Uiso d D 1 . . H
H3 0.461(3) 0.514(2) 0.9070(10) 0.030(10) Uiso d D 1 . . H
H6 0.765(2) 0.3200(10) 0.766(2) 0.020(10) Uiso d D 1 . . H
H7 0.713(3) 0.344(2) 0.6260(10) 0.030(10) Uiso d D 1 . . H
H1w1 0.515(3) 0.7240(10) 0.558(2) 0.030(10) Uiso d D 1 . . H
H1w2 0.577(3) 0.669(2) 0.5080(10) 0.060(10) Uiso d D 1 . . H
H2w1 0.225(3) 0.700(2) 0.559(2) 0.050(10) Uiso d D 1 . . H
H2w2 0.143(2) 0.632(2) 0.523(2) 0.040(10) Uiso d D 1 . . H

loop_
_atom_site_aniso_label
_atom_site_aniso_U_11
_atom_site_aniso_U_22
_atom_site_aniso_U_33
_atom_site_aniso_U_12
_atom_site_aniso_U_13
_atom_site_aniso_U_23
Zn1 0.0233(2) 0.0210(2) 0.0214(2) 0.00400(10) -0.00120(10) 0.00010(10)
S1 0.0198(3) 0.0192(3) 0.0207(3) -0.0010(2) -0.0010(2) 0.0033(2)
O1 0.0260(10) 0.0260(10) 0.0190(10) 0.0060(10) 0.0010(10) 0.0000(10)
O2 0.0250(10) 0.0220(10) 0.0240(10) -0.0020(10) -0.0020(10) 0.0000(10)
O3 0.0230(10) 0.0290(10) 0.0300(10) -0.0050(10) 0.0040(10) 0.0040(10)
O4 0.0260(10) 0.0230(10) 0.0270(10) 0.0030(10) -0.0030(10) 0.0060(10)
O1w 0.0300(10) 0.0240(10) 0.0350(10) 0.0000(10) 0.0080(10) -0.0010(10)
O2w 0.0260(10) 0.0190(10) 0.0560(10) 0.0050(10) -0.0170(10) -0.0060(10)
N1 0.0190(10) 0.0210(10) 0.0250(10) 0.0010(10) -0.0020(10) 0.0000(10)
C1 0.0270(10) 0.0250(10) 0.0290(10) 0.0070(10) -0.0020(10) -0.0010(10)
C2 0.0260(10) 0.0300(10) 0.0260(10) 0.0060(10) 0.0030(10) -0.0050(10)
C3 0.0240(10) 0.0280(10) 0.0230(10) 0.0000(10) 0.0010(10) -0.0010(10)
C4 0.0170(10) 0.0190(10) 0.0220(10) -0.0020(10) -0.0020(10) 0.0010(10)
C5 0.0200(10) 0.0200(10) 0.0230(10) -0.0020(10) -0.0030(10) 0.0020(10)
C6 0.0230(10) 0.0230(10) 0.0280(10) 0.0050(10) -0.0010(10) 0.0030(10)
C7 0.0270(10) 0.0250(10) 0.0240(10) 0.0070(10) 0.0010(10) -0.0040(10)
C8 0.0190(10) 0.0190(10) 0.0210(10) -0.0020(10) -0.0010(10) -0.0010(10)
C9 0.0180(10) 0.0180(10) 0.0220(10) -0.0020(10) -0.0020(10) 0.0000(10)

loop_
_atom_type_symbol
_atom_type_description
_atom_type_scat_dispersion_real
_atom_type_scat_dispersion_imag
_atom_type_scat_source
C C 0.0033 0.0016 'International Tables Vol C Tables 4.2.6.8 and 6.1.1.4'
H H 0.0000 0.0000 'International Tables Vol C Tables 4.2.6.8 and 6.1.1.4'
N N 0.0061 0.0033 'International Tables Vol C Tables 4.2.6.8 and 6.1.1.4'
O O 0.0106 0.0060 'International Tables Vol C Tables 4.2.6.8 and 6.1.1.4'
S S 0.1246 0.1234 'International Tables Vol C Tables 4.2.6.8 and 6.1.1.4'
Zn Zn 0.2839 1.4301 'International Tables Vol C Tables 4.2.6.8 and 6.1.1.4'

loop_
_geom_angle_atom_site_label_1
_geom_angle_atom_site_label_2
_geom_angle_atom_site_label_3
_geom_angle_site_symmetry_1
_geom_angle_site_symmetry_3
_geom_angle
_geom_angle_publ_flag
O1 Zn1 O1 . 5_666 76.10(10) yes
O1 Zn1 O2 . 6_557 94.70(10) yes
O1 Zn1 O1w . . 95.70(10) yes
O1 Zn1 O2w . . 173.80(10) yes
O1 Zn1 N1 . . 78.70(10) yes
O1 Zn1 O2 5_666 6_557 91.40(10) yes
O1 Zn1 O1w 5_666 . 88.40(10) yes
O1 Zn1 O2w 5_666 . 107.70(10) yes
O1 Zn1 N1 5_666 . 154.50(10) yes
O2 Zn1 O1w 6_557 . 169.20(10) yes
O2 Zn1 O2w 6_557 . 80.40(10) yes
O2 Zn1 N1 6_557 . 94.50(10) yes
O1w Zn1 O2w . . 89.50(10) yes
O1w Zn1 N1 . . 90.30(10) yes
O2w Zn1 N1 . . 97.80(10) yes
O4 S1 O3 . . 112.10(10) no
O4 S1 O2 . . 112.10(10) no
O3 S1 O2 . . 111.00(10) no
O4 S1 C5 . . 105.90(10) no
O3 S1 C5 . . 107.10(10) no
O2 S1 C5 . . 108.30(10) no
C8 O1 Zn1 . 5_666 141.1(2) no
C8 O1 Zn1 . . 114.90(10) no
Zn1 O1 Zn1 5_666 . 103.90(10) no
S1 O2 Zn1 . 6_657 136.70(10) no
C1 N1 C9 . . 119.4(2) no
C1 N1 Zn1 . . 127.7(2) no
C9 N1 Zn1 . . 112.9(2) no
N1 C1 C2 . . 122.1(2) no
C3 C2 C1 . . 119.8(2) no
C2 C3 C4 . . 119.8(2) no
C9 C4 C3 . . 116.8(2) no
C9 C4 C5 . . 117.5(2) no
C3 C4 C5 . . 125.7(2) no
C6 C5 C4 . . 120.1(2) no
C6 C5 S1 . . 119.6(2) no
C4 C5 S1 . . 120.4(2) no
C5 C6 C7 . . 122.2(2) no
C8 C7 C6 . . 120.3(2) no
O1 C8 C7 . . 124.7(2) no
O1 C8 C9 . . 117.2(2) no
C7 C8 C9 . . 118.1(2) no
N1 C9 C4 . . 122.1(2) no
N1 C9 C8 . . 116.2(2) no
C4 C9 C8 . . 121.7(2) no
Zn1 O1w H1w1 . . 128(2) no
Zn1 O1w H1w2 . . 106(2) no
H1w1 O1w H1w2 . . 101(3) no
Zn1 O2w H2w1 . . 125(2) no
Zn1 O2w H2w2 . . 121(2) no
H2w1 O2w H2w2 . . 114(3) no
N1 C1 H1 . . 118(2) no
C2 C1 H1 . . 120(2) no
C3 C2 H2 . . 125(2) no
C1 C2 H2 . . 115(2) no
C2 C3 H3 . . 124(2) no
C4 C3 H3 . . 116(2) no
C5 C6 H6 . . 120(2) no
C7 C6 H6 . . 118(2) no
C8 C7 H7 . . 119(2) no
C6 C7 H7 . . 121(2) no

loop_
_geom_bond_atom_site_label_1
_geom_bond_atom_site_label_2
_geom_bond_site_symmetry_2
_geom_bond_distance
_geom_bond_publ_flag
Zn1 O1 . 2.075(2) yes
Zn1 O1 5_666 2.035(2) yes
Zn1 O2 6_557 2.223(2) yes
Zn1 O1w . 2.140(2) yes
Zn1 O2w . 2.032(2) yes
Zn1 N1 . 2.097(2) yes
S1 O2 . 1.463(2) no
S1 O3 . 1.461(2) no
S1 O4 . 1.460(2) no
S1 C5 . 1.758(2) no
O1 C8 . 1.315(3) no
N1 C1 . 1.323(3) no
N1 C9 . 1.361(3) no
C1 C2 . 1.395(3) no
C2 C3 . 1.366(4) no
C3 C4 . 1.415(3) no
C4 C9 . 1.417(3) no
C4 C5 . 1.427(3) no
C5 C6 . 1.373(3) no
C6 C7 . 1.405(3) no
C7 C8 . 1.380(3) no
C8 C9 . 1.443(3) no
O1w H1w1 . 0.850(10) no
O1w H1w2 . 0.840(10) no
O2w H2w1 . 0.840(10) no
O2w H2w2 . 0.840(10) no
C1 H1 . 0.940(10) no
C2 H2 . 0.940(10) no
C3 H3 . 0.940(10) no
C6 H6 . 0.950(10) no
C7 H7 . 0.950(10) no

loop_
_geom_hbond_atom_site_label_D
_geom_hbond_atom_site_label_H
_geom_hbond_atom_site_label_A
_geom_hbond_site_symmetry_A
_geom_hbond_distance_DH
_geom_hbond_distance_HA
_geom_hbond_distance_DA
_geom_hbond_angle_DHA
_geom_hbond_publ_flag
O1w H1w1 O3 4_656 0.850(10) 1.980(10) 2.816(3) 169(2) yes
O1w H1w2 O4 2_664 0.840(10) 1.990(10) 2.800(2) 165(3) yes
O2w H2w2 O3 2_564 0.840(10) 1.97(2) 2.760(3) 156(3) yes
O2w H2w1 O4 4_656 0.840(10) 1.860(10) 2.699(2) 175(3) yes

loop_
_geom_torsion_atom_site_label_1
_geom_torsion_atom_site_label_2
_geom_torsion_atom_site_label_3
_geom_torsion_atom_site_label_4
_geom_torsion_site_symmetry_1
_geom_torsion_site_symmetry_4
_geom_torsion
_geom_torsion_publ_flag
O1 Zn1 O1 C8 5_666 . 178.3(2) no
N1 Zn1 O1 C8 . . 2.2(2) no
O1w Zn1 O1 C8 . . 91.4(2) no
O2 Zn1 O1 C8 6_557 . -91.5(2) no
O2w Zn1 O1 Zn1 . 5_666 127.8(6) no
O1 Zn1 O1 Zn1 5_666 5_666 0.0 no
N1 Zn1 O1 Zn1 . 5_666 -176.20(10) no
O1w Zn1 O1 Zn1 . 5_666 -87.00(10) no
O2 Zn1 O1 Zn1 6_557 5_666 90.20(10) no
O4 S1 O2 Zn1 . 6_657 52.7(2) no
O3 S1 O2 Zn1 . 6_657 178.90(10) no
C5 S1 O2 Zn1 . 6_657 -63.8(2) no
O2w Zn1 N1 C1 . . -7.2(2) no
O1 Zn1 N1 C1 5_666 . 169.3(2) no
O1 Zn1 N1 C1 . . 178.0(2) no
O1w Zn1 N1 C1 . . 82.3(2) no
O2 Zn1 N1 C1 6_557 . -88.1(2) no
O2w Zn1 N1 C9 . . 173.9(2) no
O1 Zn1 N1 C9 5_666 . -9.6(3) no
O1 Zn1 N1 C9 . . -0.9(2) no
O1w Zn1 N1 C9 . . -96.6(2) no
O2 Zn1 N1 C9 6_557 . 93.0(2) no
C9 N1 C1 C2 . . 0.7(4) no
Zn1 N1 C1 C2 . . -178.1(2) no
N1 C1 C2 C3 . . -1.4(4) no
C1 C2 C3 C4 . . 1.1(4) no
C2 C3 C4 C9 . . -0.2(4) no
C2 C3 C4 C5 . . -180.0(2) no
C9 C4 C5 C6 . . -0.1(3) no
C3 C4 C5 C6 . . 179.7(2) no
C9 C4 C5 S1 . . -179.9(2) no
C3 C4 C5 S1 . . -0.2(3) no
O4 S1 C5 C6 . . 4.2(2) no
O3 S1 C5 C6 . . -115.7(2) no
O2 S1 C5 C6 . . 124.5(2) no
O4 S1 C5 C4 . . -176.0(2) no
O3 S1 C5 C4 . . 64.2(2) no
O2 S1 C5 C4 . . -55.6(2) no
C4 C5 C6 C7 . . -0.1(4) no
S1 C5 C6 C7 . . 179.8(2) no
C5 C6 C7 C8 . . 1.5(4) no
Zn1 O1 C8 C7 5_666 . -5.4(4) no
Zn1 O1 C8 C7 . . 177.2(2) no
Zn1 O1 C8 C9 5_666 . 174.4(2) no
Zn1 O1 C8 C9 . . -3.0(3) no
C6 C7 C8 O1 . . 177.2(2) no
C6 C7 C8 C9 . . -2.6(4) no
C1 N1 C9 C4 . . 0.2(3) no
Zn1 N1 C9 C4 . . 179.2(2) no
C1 N1 C9 C8 . . -179.4(2) no
Zn1 N1 C9 C8 . . -0.4(2) no
C3 C4 C9 N1 . . -0.4(3) no
C5 C4 C9 N1 . . 179.3(2) no
C3 C4 C9 C8 . . 179.1(2) no
C5 C4 C9 C8 . . -1.1(3) no
O1 C8 C9 N1 . . 2.3(3) no
C7 C8 C9 N1 . . -177.9(2) no
O1 C8 C9 C4 . . -177.3(2) no
C7 C8 C9 C4 . . 2.5(3) no
